data_1532025
loop_
_publ_author_name
'Papike, J.J.'
'Clark, J.R.'
'Ross, M.'

_publ_section_title
;
 Crystal-chemical characterization of clinoamphiboles based on five new
 structure refinements
;
_journal_name_full 'Mineralogical Society of America: Special Papers'
_journal_page_first 117
_journal_page_last 136
_journal_volume 2
_journal_year 1969
_chemical_formula_sum 'Ca0.2 F Fe0.55 H Mg4.2 Mn2.05 O23 Si8'
_chemical_name_systematic 'Ca0.2 Mg4.2 Fe0.55 Mn2.05 Si8 O22 (O H) F'
_space_group_IT_number 12
_symmetry_space_group_name_Hall '-C 2y'
_symmetry_space_group_name_H-M 'C 1 2/m 1'
_cell_angle_alpha 90
_cell_angle_beta 102.633
_cell_angle_gamma 90
_cell_formula_units_Z 2
_cell_length_a 9.583
_cell_length_b 18.091
_cell_length_c 5.315
_cell_volume 899.133
_citation_journal_id_ASTM MSAPAX
_cod_data_source_file Papike_MSAPAX_1969_1655.cif
_cod_data_source_block H1Ca0.2F1Fe0.55Mg4.2Mn2.05O23Si8
_cod_original_cell_volume 899.1334
_cod_original_formula_sum 'H1 Ca0.2 F1 Fe0.55 Mg4.2 Mn2.05 O23 Si8'
_cod_database_code 1532025

loop_
_symmetry_equiv_pos_as_xyz
x,y,z
-x,y,-z
-x,-y,-z
x,-y,z
x+1/2,y+1/2,z
-x+1/2,y+1/2,-z
-x+1/2,-y+1/2,-z
x+1/2,-y+1/2,z

loop_
_atom_site_label
_atom_site_type_symbol
_atom_site_fract_x
_atom_site_fract_y
_atom_site_fract_z
_atom_site_occupancy
_atom_site_U_iso_or_equiv
Mn1 Mn+2 0 0.0871 0.5 0.18 0.0
O6 O-2 0.3491 0.1214 0.5597 1 0.0
Fe4 Fe+2 0 0.2636 0.5 0.09 0.0
Mg2 Mg+2 0 0.1773 0 0.84 0.0
Fe1 Fe+2 0 0.0871 0.5 0.03 0.0
Fe2 Fe+2 0 0.1773 0 0.12 0.0
Mg4 Mg+2 0 0.2636 0.5 0.03 0.0
O3 O-2 0.1128 0 0.7108 0.5 0.0
Mn2 Mn+2 0 0.1773 0 0.04 0.0
O2 O-2 0.1222 0.1723 0.719 1 0.0
Si1 Si+4 0.2862 0.0842 0.2777 1 0.0
O1 O-2 0.1141 0.0865 0.211 1 0.0
Fe3 Fe+2 0 0 0 0.07 0.0
Mg1 Mg+2 0 0.0871 0.5 0.79 0.0
Si2 Si+4 0.2952 0.17 0.7849 1 0.0
F1 F-1 0.1128 0 0.7108 0.5 0.0
O4 O-2 0.3739 0.2473 0.7772 1 0.0
Mn4 Mn+2 0 0.2636 0.5 0.78 0.0
Ca1 Ca+2 0 0.2636 0.5 0.1 0.0
Mn3 Mn+2 0 0 0 0.05 0.0
O7 O-2 0.3428 0 0.2806 1 0.0
Mg3 Mg+2 0 0 0 0.88 0.0
O5 O-2 0.3495 0.1305 0.066 1 0.0
